data_7106062
loop_
_publ_author_name
'Nasser Nasser'
'Richard J. Puddephatt'

_publ_section_title
;
 Self-assembled polymers of silver(I) with a chiral diphosphine ligand
;
_journal_name_full Chem.Commun.
_journal_page_first 2808
_journal_paper_doi 10.1039/c0cc05411a
_journal_volume 47
_journal_year 2011
_chemical_absolute_configuration unk
_chemical_formula_moiety 'C22 H20 Ag Cl N O P'
_chemical_formula_sum 'C22 H20 Ag Cl N O P'
_chemical_formula_weight 488.68
_chemical_name_systematic
;
?
;
_space_group_IT_number 18
_symmetry_cell_setting orthorhombic
_symmetry_space_group_name_Hall 'P 2 2ab'
_symmetry_space_group_name_H-M 'P 21 21 2'
_atom_sites_solution_hydrogens geom
_atom_sites_solution_primary direct
_atom_sites_solution_secondary difmap
_audit_creation_method SHELXL-97
_cell_angle_alpha 90.00
_cell_angle_beta 90.00
_cell_angle_gamma 90.00
_cell_formula_units_Z 4
_cell_length_a 9.6784(5)
_cell_length_b 24.3310(13)
_cell_length_c 8.8933(4)
_cell_measurement_reflns_used 9973
_cell_measurement_temperature 150(2)
_cell_measurement_theta_max 21.54
_cell_measurement_theta_min 2.26
_cell_volume 2094.24(18)
_computing_cell_refinement 'Bruker SAINT'
_computing_data_collection 'Bruker APEX2'
_computing_data_reduction 'Bruker SAINT'
_computing_molecular_graphics 'Bruker SHELXTL'
_computing_publication_material 'Bruker SHELXTL'
_computing_structure_refinement 'SHELXL-97 (Sheldrick, 2008)'
_computing_structure_solution 'SHELXS-97 (Sheldrick, 2008)'
_diffrn_ambient_temperature 150(2)
_diffrn_measured_fraction_theta_full 1.000
_diffrn_measured_fraction_theta_max 1.000
_diffrn_measurement_device_type 'Bruker APEX-II CCD'
_diffrn_measurement_method '\f and \w scans'
_diffrn_radiation_monochromator graphite
_diffrn_radiation_source 'fine-focus sealed tube'
_diffrn_radiation_type MoK\a
_diffrn_radiation_wavelength 0.71073
_diffrn_reflns_av_R_equivalents 0.1282
_diffrn_reflns_av_sigmaI/netI 0.0466
_diffrn_reflns_limit_h_max 13
_diffrn_reflns_limit_h_min -13
_diffrn_reflns_limit_k_max 33
_diffrn_reflns_limit_k_min -33
_diffrn_reflns_limit_l_max 12
_diffrn_reflns_limit_l_min -12
_diffrn_reflns_number 139393
_diffrn_reflns_theta_full 29.57
_diffrn_reflns_theta_max 29.57
_diffrn_reflns_theta_min 1.67
_exptl_absorpt_coefficient_mu 1.178
_exptl_absorpt_correction_T_max 0.9826
_exptl_absorpt_correction_T_min 0.9435
_exptl_absorpt_correction_type multi-scan
_exptl_crystal_colour colourless
_exptl_crystal_density_diffrn 1.550
_exptl_crystal_density_method 'not measured'
_exptl_crystal_description block
_exptl_crystal_F_000 984
_exptl_crystal_size_max 0.05
_exptl_crystal_size_mid 0.05
_exptl_crystal_size_min 0.02
_refine_diff_density_max 1.032
_refine_diff_density_min -0.468
_refine_diff_density_rms 0.093
_refine_ls_abs_structure_details 'Flack H D (1983), Acta Cryst. A39, 876-881'
_refine_ls_abs_structure_Flack -0.01(2)
_refine_ls_extinction_method none
_refine_ls_goodness_of_fit_ref 1.054
_refine_ls_hydrogen_treatment constr
_refine_ls_matrix_type full
_refine_ls_number_parameters 244
_refine_ls_number_reflns 5884
_refine_ls_number_restraints 0
_refine_ls_restrained_S_all 1.054
_refine_ls_R_factor_all 0.0561
_refine_ls_R_factor_gt 0.0364
_refine_ls_shift/su_max 0.001
_refine_ls_shift/su_mean 0.000
_refine_ls_structure_factor_coef Fsqd
_refine_ls_weighting_details 'calc w=1/[\s^2^(Fo^2^)+(0.0285P)^2^+1.2887P] where P=(Fo^2^+2Fc^2^)/3'
_refine_ls_weighting_scheme calc
_refine_ls_wR_factor_gt 0.0666
_refine_ls_wR_factor_ref 0.0732
_reflns_number_gt 4861
_reflns_number_total 5884
_reflns_threshold_expression >2sigma(I)
_cod_data_source_file C0CC05411A.TXT
_cod_data_source_block b10073new
_cod_depositor_comments
;
The following automatic conversions were performed:

'_symmetry_cell_setting' value 'Orthorhombic' changed to
'orthorhombic' according to the built-in table from CIF Core
dictionary named 'cif_core.dic' version 2.4.1 from 2010-06-29.

Automatic conversion script
Id: cif_fix_values 1646 2011-03-28 12:23:43Z adriana 
;
_cod_original_sg_symbol_H-M P2(1)2(1)2
_cod_database_code 7106062

loop_
_symmetry_equiv_pos_as_xyz
'x, y, z'
'x+1/2, -y+1/2, -z'
'-x+1/2, y+1/2, -z'
'-x, -y, z'

loop_
_atom_site_label
_atom_site_type_symbol
_atom_site_fract_x
_atom_site_fract_y
_atom_site_fract_z
_atom_site_U_iso_or_equiv
_atom_site_adp_type
_atom_site_occupancy
_atom_site_symmetry_multiplicity
_atom_site_calc_flag
_atom_site_refinement_flags
_atom_site_disorder_assembly
_atom_site_disorder_group
Ag1 Ag 0.38569(3) 0.545084(10) 0.69551(3) 0.02544(7) Uani 1 1 d . . .
Cl1 Cl 0.34642(8) 0.45318(4) 0.59614(10) 0.02874(18) Uani 1 1 d . . .
P1 P 0.32598(9) 0.62647(3) 0.82812(10) 0.01812(18) Uani 1 1 d . . .
O1 O 0.1960(2) 0.60867(10) 0.5508(3) 0.0212(5) Uani 1 1 d . . .
N1 N 0.0004(3) 0.55831(10) 0.5508(3) 0.0190(6) Uani 1 1 d . . .
H1 H -0.0779 0.5508 0.5968 0.023 Uiso 1 1 calc R . .
C1 C 0.3945(4) 0.68749(13) 0.7353(3) 0.0205(6) Uani 1 1 d . . .
C2 C 0.5380(4) 0.69038(15) 0.7203(4) 0.0284(8) Uani 1 1 d . . .
H2 H 0.5937 0.6607 0.7542 0.034 Uiso 1 1 calc R . .
C3 C 0.5997(5) 0.73600(16) 0.6564(4) 0.0387(10) Uani 1 1 d . . .
H3 H 0.6975 0.7384 0.6505 0.046 Uiso 1 1 calc R . .
C4 C 0.5176(5) 0.77834(17) 0.6010(4) 0.0395(11) Uani 1 1 d . . .
H4 H 0.5597 0.8095 0.5556 0.047 Uiso 1 1 calc R . .
C5 C 0.3754(5) 0.77537(15) 0.6114(4) 0.0358(9) Uani 1 1 d . . .
H5 H 0.3195 0.8041 0.5724 0.043 Uiso 1 1 calc R . .
C6 C 0.3146(4) 0.72996(14) 0.6794(4) 0.0266(7) Uani 1 1 d . . .
H6 H 0.2169 0.7281 0.6876 0.032 Uiso 1 1 calc R . .
C7 C 0.3985(4) 0.63155(14) 1.0175(4) 0.0217(7) Uani 1 1 d . . .
C8 C 0.4287(4) 0.68152(16) 1.0857(4) 0.0306(9) Uani 1 1 d . . .
H8 H 0.4184 0.7147 1.0305 0.037 Uiso 1 1 calc R . .
C9 C 0.4737(4) 0.68329(18) 1.2336(4) 0.0358(10) Uani 1 1 d . . .
H9 H 0.4932 0.7176 1.2802 0.043 Uiso 1 1 calc R . .
C10 C 0.4901(5) 0.6353(2) 1.3123(6) 0.0541(12) Uani 1 1 d . . .
H10 H 0.5207 0.6364 1.4137 0.065 Uiso 1 1 calc R . .
C11 C 0.4623(6) 0.5852(2) 1.2454(5) 0.0543(14) Uani 1 1 d . . .
H11 H 0.4749 0.5520 1.3002 0.065 Uiso 1 1 calc R . .
C12 C 0.4165(4) 0.58357(16) 1.0987(5) 0.0362(10) Uani 1 1 d . . .
H12 H 0.3970 0.5492 1.0529 0.043 Uiso 1 1 calc R . .
C13 C 0.1411(3) 0.64069(12) 0.8568(3) 0.0174(7) Uani 1 1 d . . .
C14 C 0.0396(3) 0.62382(13) 0.7532(4) 0.0179(7) Uani 1 1 d . . .
C15 C 0.0836(3) 0.59669(13) 0.6090(4) 0.0162(6) Uani 1 1 d . . .
C16 C 0.0350(3) 0.52831(12) 0.4133(4) 0.0179(7) Uani 1 1 d . . .
H16 H 0.1373 0.5224 0.4121 0.021 Uiso 1 1 calc R . .
C17 C -0.0032(4) 0.55999(14) 0.2733(4) 0.0276(8) Uani 1 1 d . . .
H17A H 0.0458 0.5957 0.2733 0.033 Uiso 1 1 calc R . .
H17B H -0.1037 0.5675 0.2739 0.033 Uiso 1 1 calc R . .
C18 C 0.0339(5) 0.52841(15) 0.1319(4) 0.0329(9) Uani 1 1 d . . .
H18A H 0.1355 0.5242 0.1257 0.039 Uiso 1 1 calc R . .
H18B H 0.0028 0.5493 0.0426 0.039 Uiso 1 1 calc R . .
C19 C -0.0995(4) 0.63280(14) 0.7845(4) 0.0273(8) Uani 1 1 d . . .
H19 H -0.1678 0.6217 0.7140 0.033 Uiso 1 1 calc R . .
C20 C -0.1389(4) 0.65758(16) 0.9170(4) 0.0314(8) Uani 1 1 d . . .
H20 H -0.2342 0.6631 0.9377 0.038 Uiso 1 1 calc R . .
C21 C -0.0419(4) 0.67438(15) 1.0189(4) 0.0268(8) Uani 1 1 d . . .
H21 H -0.0699 0.6919 1.1093 0.032 Uiso 1 1 calc R . .
C22 C 0.0974(4) 0.66588(13) 0.9903(4) 0.0218(7) Uani 1 1 d . . .
H22 H 0.1641 0.6773 1.0622 0.026 Uiso 1 1 calc R . .

loop_
_atom_site_aniso_label
_atom_site_aniso_U_11
_atom_site_aniso_U_22
_atom_site_aniso_U_33
_atom_site_aniso_U_23
_atom_site_aniso_U_13
_atom_site_aniso_U_12
Ag1 0.02544(11) 0.02396(11) 0.02693(12) -0.00467(12) -0.00205(12) 0.00577(12)
Cl1 0.0171(3) 0.0228(4) 0.0463(5) -0.0066(4) -0.0021(3) -0.0012(3)
P1 0.0176(4) 0.0193(4) 0.0174(5) -0.0005(3) -0.0029(3) -0.0015(3)
O1 0.0186(12) 0.0265(12) 0.0184(12) -0.0032(10) 0.0014(9) -0.0052(9)
N1 0.0197(13) 0.0207(15) 0.0166(14) -0.0035(11) 0.0022(11) -0.0041(10)
C1 0.0237(16) 0.0230(15) 0.0150(15) -0.0035(11) -0.0016(14) -0.0049(14)
C2 0.0273(18) 0.0315(19) 0.026(2) -0.0063(16) 0.0049(15) -0.0009(15)
C3 0.041(2) 0.041(2) 0.034(2) -0.0086(17) 0.0158(19) -0.015(2)
C4 0.066(3) 0.031(2) 0.021(2) -0.0050(17) 0.007(2) -0.024(2)
C5 0.057(3) 0.0265(18) 0.0241(19) 0.0060(15) -0.011(2) -0.008(2)
C6 0.0308(18) 0.0280(17) 0.0212(18) 0.0008(16) -0.0081(16) -0.0066(14)
C7 0.0170(16) 0.0293(16) 0.0188(16) -0.0030(13) -0.0027(14) -0.0032(15)
C8 0.034(2) 0.0309(19) 0.027(2) 0.0022(16) -0.0121(16) -0.0069(15)
C9 0.044(2) 0.039(2) 0.025(2) -0.0069(17) -0.0125(17) -0.0088(18)
C10 0.070(3) 0.067(3) 0.026(2) 0.000(3) -0.020(2) 0.000(3)
C11 0.086(4) 0.047(3) 0.029(2) 0.011(2) -0.021(2) 0.000(3)
C12 0.048(3) 0.0278(19) 0.032(2) 0.0053(17) -0.0092(19) -0.0020(18)
C13 0.0181(17) 0.0158(14) 0.0184(15) 0.0018(12) 0.0011(12) -0.0010(12)
C14 0.0205(16) 0.0176(15) 0.0156(15) -0.0007(12) 0.0001(12) 0.0019(13)
C15 0.0155(16) 0.0200(15) 0.0132(15) 0.0031(12) -0.0041(11) -0.0006(12)
C16 0.0216(16) 0.0210(16) 0.0111(15) -0.0031(12) 0.0027(13) -0.0035(12)
C17 0.045(2) 0.0203(17) 0.0178(19) 0.0044(13) -0.0002(15) -0.0073(14)
C18 0.056(3) 0.027(2) 0.0155(18) 0.0037(14) -0.0004(17) -0.0140(18)
C19 0.0225(17) 0.0333(17) 0.0261(19) -0.0066(15) -0.0022(17) -0.0002(15)
C20 0.0211(19) 0.042(2) 0.031(2) -0.0071(17) 0.0026(15) 0.0029(15)
C21 0.031(2) 0.0291(19) 0.0200(19) -0.0035(15) 0.0034(15) 0.0073(15)
C22 0.0283(18) 0.0198(15) 0.0173(16) -0.0030(12) -0.0021(15) 0.0025(14)

loop_
_atom_type_symbol
_atom_type_description
_atom_type_scat_dispersion_real
_atom_type_scat_dispersion_imag
_atom_type_scat_source
C C 0.0033 0.0016 'International Tables Vol C Tables 4.2.6.8 and 6.1.1.4'
H H 0.0000 0.0000 'International Tables Vol C Tables 4.2.6.8 and 6.1.1.4'
N N 0.0061 0.0033 'International Tables Vol C Tables 4.2.6.8 and 6.1.1.4'
O O 0.0106 0.0060 'International Tables Vol C Tables 4.2.6.8 and 6.1.1.4'
P P 0.1023 0.0942 'International Tables Vol C Tables 4.2.6.8 and 6.1.1.4'
Cl Cl 0.1484 0.1585 'International Tables Vol C Tables 4.2.6.8 and 6.1.1.4'
Ag Ag -0.8971 1.1015 'International Tables Vol C Tables 4.2.6.8 and 6.1.1.4'

loop_
_geom_angle_atom_site_label_1
_geom_angle_atom_site_label_2
_geom_angle_atom_site_label_3
_geom_angle
_geom_angle_site_symmetry_1
_geom_angle_site_symmetry_3
_geom_angle_publ_flag
P1 Ag1 Cl1 155.20(3) . . ?
P1 Ag1 Cl1 112.17(3) . 4_665 ?
Cl1 Ag1 Cl1 92.57(3) . 4_665 ?
P1 Ag1 Ag1 139.42(2) . 4_665 ?
Cl1 Ag1 Ag1 57.60(2) . 4_665 ?
Cl1 Ag1 Ag1 48.61(2) 4_665 4_665 ?
Ag1 Cl1 Ag1 73.80(2) . 4_665 ?
C1 P1 C7 102.85(15) . . ?
C1 P1 C13 105.27(15) . . ?
C7 P1 C13 103.45(15) . . ?
C1 P1 Ag1 111.43(11) . . ?
C7 P1 Ag1 114.84(11) . . ?
C13 P1 Ag1 117.51(10) . . ?
C15 N1 C16 122.3(3) . . ?
C15 N1 H1 118.9 . . ?
C16 N1 H1 118.9 . . ?
C6 C1 C2 118.9(3) . . ?
C6 C1 P1 124.6(3) . . ?
C2 C1 P1 116.5(3) . . ?
C3 C2 C1 120.6(4) . . ?
C3 C2 H2 119.7 . . ?
C1 C2 H2 119.7 . . ?
C2 C3 C4 119.6(4) . . ?
C2 C3 H3 120.2 . . ?
C4 C3 H3 120.2 . . ?
C5 C4 C3 120.4(4) . . ?
C5 C4 H4 119.8 . . ?
C3 C4 H4 119.8 . . ?
C4 C5 C6 119.5(4) . . ?
C4 C5 H5 120.3 . . ?
C6 C5 H5 120.3 . . ?
C1 C6 C5 120.9(4) . . ?
C1 C6 H6 119.5 . . ?
C5 C6 H6 119.5 . . ?
C12 C7 C8 119.0(3) . . ?
C12 C7 P1 118.2(3) . . ?
C8 C7 P1 122.8(3) . . ?
C9 C8 C7 120.5(4) . . ?
C9 C8 H8 119.8 . . ?
C7 C8 H8 119.8 . . ?
C10 C9 C8 119.6(4) . . ?
C10 C9 H9 120.2 . . ?
C8 C9 H9 120.2 . . ?
C9 C10 C11 120.6(4) . . ?
C9 C10 H10 119.7 . . ?
C11 C10 H10 119.7 . . ?
C12 C11 C10 119.7(4) . . ?
C12 C11 H11 120.2 . . ?
C10 C11 H11 120.2 . . ?
C11 C12 C7 120.7(4) . . ?
C11 C12 H12 119.7 . . ?
C7 C12 H12 119.7 . . ?
C22 C13 C14 118.1(3) . . ?
C22 C13 P1 119.5(2) . . ?
C14 C13 P1 122.2(2) . . ?
C19 C14 C13 119.9(3) . . ?
C19 C14 C15 120.9(3) . . ?
C13 C14 C15 119.2(3) . . ?
O1 C15 N1 122.1(3) . . ?
O1 C15 C14 120.1(3) . . ?
N1 C15 C14 117.8(3) . . ?
N1 C16 C17 112.2(3) . . ?
N1 C16 C16 110.3(2) . 4_565 ?
C17 C16 C16 110.5(2) . 4_565 ?
N1 C16 H16 107.9 . . ?
C17 C16 H16 107.9 . . ?
C16 C16 H16 107.9 4_565 . ?
C16 C17 C18 111.5(3) . . ?
C16 C17 H17A 109.3 . . ?
C18 C17 H17A 109.3 . . ?
C16 C17 H17B 109.3 . . ?
C18 C17 H17B 109.3 . . ?
H17A C17 H17B 108.0 . . ?
C17 C18 C18 110.9(3) . 4_565 ?
C17 C18 H18A 109.5 . . ?
C18 C18 H18A 109.5 4_565 . ?
C17 C18 H18B 109.5 . . ?
C18 C18 H18B 109.5 4_565 . ?
H18A C18 H18B 108.1 . . ?
C20 C19 C14 120.5(3) . . ?
C20 C19 H19 119.8 . . ?
C14 C19 H19 119.8 . . ?
C21 C20 C19 120.5(3) . . ?
C21 C20 H20 119.7 . . ?
C19 C20 H20 119.7 . . ?
C20 C21 C22 120.1(3) . . ?
C20 C21 H21 120.0 . . ?
C22 C21 H21 120.0 . . ?
C21 C22 C13 120.9(3) . . ?
C21 C22 H22 119.6 . . ?
C13 C22 H22 119.6 . . ?

loop_
_geom_bond_atom_site_label_1
_geom_bond_atom_site_label_2
_geom_bond_distance
_geom_bond_site_symmetry_2
_geom_bond_publ_flag
Ag1 P1 2.3761(9) . ?
Ag1 Cl1 2.4343(9) . ?
Ag1 Cl1 2.7395(8) 4_665 ?
Ag1 Ag1 3.1159(5) 4_665 ?
Cl1 Ag1 2.7396(8) 4_665 ?
P1 C1 1.824(3) . ?
P1 C7 1.829(3) . ?
P1 C13 1.840(3) . ?
O1 C15 1.239(4) . ?
N1 C15 1.337(4) . ?
N1 C16 1.463(4) . ?
N1 H1 0.8800 . ?
C1 C6 1.383(5) . ?
C1 C2 1.397(5) . ?
C2 C3 1.382(5) . ?
C2 H2 0.9500 . ?
C3 C4 1.391(6) . ?
C3 H3 0.9500 . ?
C4 C5 1.382(7) . ?
C4 H4 0.9500 . ?
C5 C6 1.390(5) . ?
C5 H5 0.9500 . ?
C6 H6 0.9500 . ?
C7 C12 1.384(5) . ?
C7 C8 1.390(5) . ?
C8 C9 1.387(5) . ?
C8 H8 0.9500 . ?
C9 C10 1.371(6) . ?
C9 H9 0.9500 . ?
C10 C11 1.382(7) . ?
C10 H10 0.9500 . ?
C11 C12 1.378(6) . ?
C11 H11 0.9500 . ?
C12 H12 0.9500 . ?
C13 C22 1.402(4) . ?
C13 C14 1.408(4) . ?
C14 C19 1.392(5) . ?
C14 C15 1.504(4) . ?
C16 C17 1.510(5) . ?
C16 C16 1.535(6) 4_565 ?
C16 H16 1.0000 . ?
C17 C18 1.517(5) . ?
C17 H17A 0.9900 . ?
C17 H17B 0.9900 . ?
C18 C18 1.530(7) 4_565 ?
C18 H18A 0.9900 . ?
C18 H18B 0.9900 . ?
C19 C20 1.377(5) . ?
C19 H19 0.9500 . ?
C20 C21 1.367(5) . ?
C20 H20 0.9500 . ?
C21 C22 1.387(5) . ?
C21 H21 0.9500 . ?
C22 H22 0.9500 . ?
